data_2006956
loop_
_publ_author_name
'Duan, Chun-ying'
'You, Xiao-Zeng'
'T.C.W. Mak'

_publ_section_title
;
 Bis(4-methoxybenzaldehyde
 thiosemicarbazonato-<i>S</i>,<i>N</i>^4^)copper(II)
;
_journal_issue 1
_journal_name_full 'Acta Crystallographica Section C'
_journal_page_first 31
_journal_page_last 33
_journal_paper_doi 10.1107/S0108270197012298
_journal_volume 54
_journal_year 1998
_chemical_formula_iupac '[Cu (C9 H10 N3 O S)2]'
_chemical_formula_sum 'C18 H20 Cu N6 O2 S2'
_chemical_formula_weight 480.06
_chemical_name_systematic
;
 ?
;
_space_group_IT_number 14
_symmetry_cell_setting monoclinic
_symmetry_space_group_name_Hall '-P 2ybc'
_symmetry_space_group_name_H-M 'P 1 21/c 1'
_audit_creation_method SHELXL
_cell_angle_alpha 90.00
_cell_angle_beta 102.300(10)
_cell_angle_gamma 90.00
_cell_formula_units_Z 2
_cell_length_a 12.504(3)
_cell_length_b 5.5750(10)
_cell_length_c 14.450(2)
_cell_measurement_reflns_used 136
_cell_measurement_temperature 293(2)
_cell_measurement_theta_max 27.5
_cell_measurement_theta_min 1.75
_cell_volume 984.2(3)
_computing_molecular_graphics SHELXTL
_computing_publication_material SHELXTL
_computing_structure_refinement SHELXTL
_computing_structure_solution 'SHELXTL (Sheldrick, 1994)'
_diffrn_ambient_temperature 293(2)
_diffrn_measurement_device 'Rigaku RAXIS IIC imaging-plate'
_diffrn_measurement_method 'oscillation IP photos'
_diffrn_radiation_monochromator graphite
_diffrn_radiation_source 'rotating-anode generator'
_diffrn_radiation_type MoK\a
_diffrn_radiation_wavelength 0.71073
_diffrn_reflns_av_R_equivalents 0.0179
_diffrn_reflns_av_sigmaI/netI 0.0416
_diffrn_reflns_limit_h_max 16
_diffrn_reflns_limit_h_min 0
_diffrn_reflns_limit_k_max 7
_diffrn_reflns_limit_k_min 0
_diffrn_reflns_limit_l_max 18
_diffrn_reflns_limit_l_min -18
_diffrn_reflns_number 2362
_diffrn_reflns_theta_max 27.50
_diffrn_reflns_theta_min 2.89
_exptl_absorpt_coefficient_mu 1.351
_exptl_absorpt_correction_T_max 0.88
_exptl_absorpt_correction_T_min 0.65
_exptl_absorpt_correction_type 'Abscor program (Higashi, 1995)'
_exptl_crystal_colour 'dark blue'
_exptl_crystal_density_diffrn 1.620
_exptl_crystal_description prism
_exptl_crystal_F_000 494
_exptl_crystal_size_max 0.32
_exptl_crystal_size_mid 0.22
_exptl_crystal_size_min 0.16
_refine_diff_density_max 0.390
_refine_diff_density_min -0.446
_refine_ls_extinction_method none
_refine_ls_goodness_of_fit_all 1.068
_refine_ls_goodness_of_fit_obs 1.098
_refine_ls_matrix_type full
_refine_ls_number_parameters 133
_refine_ls_number_reflns 2260
_refine_ls_number_restraints 0
_refine_ls_restrained_S_all 1.068
_refine_ls_restrained_S_obs 1.098
_refine_ls_R_factor_all 0.0593
_refine_ls_R_factor_obs .0389
_refine_ls_shift/esd_max 0.000
_refine_ls_shift/esd_mean 0.000
_refine_ls_structure_factor_coef Fsqd
_refine_ls_weighting_details 'w = 1/[\s^2^(Fo^2^)+(0.0800P)^2^+0.1300P] where P=(Fo^2^+2Fc^2^)/3'
_refine_ls_weighting_scheme calc
_refine_ls_wR_factor_all 0.1321
_refine_ls_wR_factor_obs .1196
_reflns_number_observed 1777
_reflns_number_total 2260
_reflns_observed_criterion >2sigma(I)
_cod_data_source_file sk1119.cif
_cod_data_source_block dcull8
_cod_depositor_comments
;
The following automatic conversions were performed:

'_refine_ls_weighting_scheme' value 'calc w =
1/[\s^2^(Fo^2^)+(0.0800P)^2^+0.1300P] where P=(Fo^2^+2Fc^2^)/3' was
changed to 'calc'. New tag '_refine_ls_weighting_details' was
created. The value of the new tag was set to 'w =
1/[\s^2^(Fo^2^)+(0.0800P)^2^+0.1300P] where P=(Fo^2^+2Fc^2^)/3'.

Automatic conversion script
Id: cif_fix_values 3143 2015-03-26 13:38:13Z robertas 
;
_cod_original_sg_symbol_H-M 'P 21/c'
_cod_database_code 2006956

loop_
_symmetry_equiv_pos_as_xyz
'x, y, z'
'-x, y+1/2, -z+1/2'
'-x, -y, -z'
'x, -y-1/2, z-1/2'

loop_
_atom_site_aniso_label
_atom_site_aniso_U_11
_atom_site_aniso_U_22
_atom_site_aniso_U_33
_atom_site_aniso_U_12
_atom_site_aniso_U_13
_atom_site_aniso_U_23
Cu1 .0249(3) .0395(3) .0340(3) -.0009(2) .0038(2) -.0050(2)
S1 .0279(4) .0523(5) .0366(4) .0031(3) .0008(3) -.0135(3)
N1 .0266(11) .0370(13) .0313(10) .0014(10) .0035(8) -.0027(10)
N2 .0309(12) .0304(12) .0420(12) .0011(10) .0033(10) -.0055(10)
N3 .0396(14) .0422(15) .053(2) .0009(12) .0003(12) -.0149(13)
C1 .0296(13) .0358(15) .0371(13) -.0006(11) .0067(11) -.0004(12)
C2 .0279(13) .0339(14) .0344(13) .0017(10) .0045(11) -.0051(11)
C3 .0293(13) .0321(14) .0352(13) .0025(11) .0063(11) -.0067(11)
C4 .0290(13) .0351(14) .0346(13) -.0014(11) .0038(10) -.0053(11)
C5 .0217(11) .0391(15) .0298(12) .0029(10) .0035(10) .0048(11)
C6 .0326(14) .0330(14) .0363(13) .0079(11) .0084(10) -.0023(11)
C7 .0295(13) .0334(14) .0363(13) .0008(11) .0056(11) -.0057(11)
C8 .0258(12) .0340(14) .0289(12) .0008(10) .0039(10) -.0018(10)
C9 .0248(13) .053(2) .059(2) -.0027(14) .0049(13) .003(2)
O1 .0233(9) .0495(12) .0494(12) .0056(9) .0048(8) -.0048(11)

loop_
_atom_site_label
_atom_site_fract_x
_atom_site_fract_y
_atom_site_fract_z
_atom_site_U_iso_or_equiv
_atom_site_thermal_displace_type
_atom_site_calc_flag
_atom_site_refinement_flags
_atom_site_occupancy
_atom_site_disorder_group
_atom_site_type_symbol
Cu1 .0000 .0000 .0000 .0332(2) Uani d S 1 . Cu
S1 .02089(5) .23806(15) .12260(5) .0398(2) Uani d . 1 . S
N1 -.1498(2) .1048(4) -.0249(2) .0320(5) Uani d . 1 . N
N2 -.1768(2) .3241(4) .0115(2) .0351(5) Uani d . 1 . N
N3 -.1165(2) .5963(5) .1286(2) .0465(6) Uani d . 1 . N
H3B -.1764(2) .6757(5) .1113(2) .056 Uiso calc R 1 . H
H3C -.0670(2) .6457(5) .1755(2) .056 Uiso calc R 1 . H
C1 -.1003(2) .3956(5) .0825(2) .0343(6) Uani d . 1 . C
C2 -.2310(2) -.0194(5) -.0710(2) .0324(6) Uani d . 1 . C
H2A -.2104(2) -.1621(5) -.0956(2) .039 Uiso calc R 1 . H
C3 -.4116(2) -.1572(5) -.1449(2) .0323(6) Uani d . 1 . C
H3A -.3760(2) -.2900(5) -.1631(2) .039 Uiso calc R 1 . H
C4 -.5240(2) -.1449(5) -.1713(2) .0334(6) Uani d . 1 . C
H4A -.5633(2) -.2655(5) -.2081(2) .040 Uiso calc R 1 . H
C5 -.5776(2) .0487(5) -.1426(2) .0305(6) Uani d . 1 . C
C6 -.5183(2) .2301(5) -.0899(2) .0338(6) Uani d . 1 . C
H6A -.5547(2) .3614(5) -.0716(2) .041 Uiso calc R 1 . H
C7 -.4056(2) .2188(5) -.0641(2) .0333(6) Uani d . 1 . C
H7A -.3668(2) .3417(5) -.0284(2) .040 Uiso calc R 1 . H
C8 -.3493(2) .0221(5) -.0917(2) .0298(6) Uani d . 1 . C
C9 -.7523(2) -.1026(7) -.2195(2) .0462(8) Uani d . 1 . C
H9B -.8285(2) -.0610(7) -.2301(2) .069 Uiso calc R 1 . H
H9C -.7404(2) -.2525(7) -.1862(2) .069 Uiso calc R 1 . H
H9D -.7310(2) -.1171(7) -.2792(2) .069 Uiso calc R 1 . H
O1 -.6891(2) .0788(4) -.1647(2) .0412(5) Uani d . 1 . O

loop_
_atom_type_symbol
_atom_type_description
_atom_type_scat_dispersion_real
_atom_type_scat_dispersion_imag
_atom_type_scat_source
C C 0.0033 0.0016 'International Tables Vol C Tables 4.2.6.8 and 6.1.1.4'
H H 0.0000 0.0000 'International Tables Vol C Tables 4.2.6.8 and 6.1.1.4'
N N 0.0061 0.0033 'International Tables Vol C Tables 4.2.6.8 and 6.1.1.4'
O O 0.0106 0.0060 'International Tables Vol C Tables 4.2.6.8 and 6.1.1.4'
S S 0.1246 0.1234 'International Tables Vol C Tables 4.2.6.8 and 6.1.1.4'
Cu Cu 0.3201 1.2651 'International Tables Vol C Tables 4.2.6.8 and 6.1.1.4'

loop_
_geom_angle_atom_site_label_1
_geom_angle_atom_site_label_2
_geom_angle_atom_site_label_3
_geom_angle_site_symmetry_1
_geom_angle_site_symmetry_3
_geom_angle
_geom_angle_publ_flag
N1 Cu1 N1 3 . 180.0 yes
N1 Cu1 S1 3 . 95.14(7) yes
N1 Cu1 S1 . . 84.86(7) ?
N1 Cu1 S1 3 3 84.86(7) yes
N1 Cu1 S1 . 3 95.14(7) ?
S1 Cu1 S1 . 3 180.0 yes
C1 S1 Cu1 . . 95.23(10) ?
C2 N1 N2 . . 115.9(2) ?
C2 N1 Cu1 . . 124.2(2) ?
N2 N1 Cu1 . . 119.9(2) ?
C1 N2 N1 . . 111.5(2) ?
N2 C1 N3 . . 118.9(3) ?
N2 C1 S1 . . 123.2(2) ?
N3 C1 S1 . . 117.9(2) ?
N1 C2 C8 . . 132.1(3) ?
C4 C3 C8 . . 122.3(3) ?
C3 C4 C5 . . 119.2(2) ?
O1 C5 C4 . . 124.1(3) ?
O1 C5 C6 . . 115.9(2) ?
C4 C5 C6 . . 119.9(2) ?
C7 C6 C5 . . 120.8(2) ?
C6 C7 C8 . . 120.2(3) ?
C3 C8 C7 . . 117.5(2) ?
C3 C8 C2 . . 114.9(2) ?
C7 C8 C2 . . 127.6(2) ?
C5 O1 C9 . . 117.4(2) ?

loop_
_geom_bond_atom_site_label_1
_geom_bond_atom_site_label_2
_geom_bond_site_symmetry_2
_geom_bond_distance
_geom_bond_publ_flag
Cu1 N1 3 1.922(2) yes
Cu1 N1 . 1.922(2) yes
Cu1 S1 . 2.1842(7) yes
Cu1 S1 3 2.1842(7) yes
S1 C1 . 1.740(3) yes
N1 C2 . 1.290(4) yes
N1 N2 . 1.400(3) yes
N2 C1 . 1.307(3) yes
N3 C1 . 1.340(4) yes
C2 C8 . 1.464(4) ?
C3 C4 . 1.378(4) ?
C3 C8 . 1.393(4) ?
C4 C5 . 1.380(4) ?
C5 O1 . 1.372(3) ?
C5 C6 . 1.383(4) ?
C6 C7 . 1.380(4) ?
C7 C8 . 1.406(4) ?
C9 O1 . 1.417(4) ?
